data_4112649
loop_
_publ_author_name
'John F. Berry'
'F. Albert Cotton'
'Tongbu Lu'
'Carlos A. Murillo'
'Brian K. Roberts'
'Xiaoping Wang'

_publ_contact_author_address
;  Laboratory for Molecular Structure and Bonding
   Dept. of Chemistry
   Texas A&M University, PO Box  30012
   College Station, TX 77842-3012, USA
;
_publ_contact_author_email cotton@tamu.edu
_publ_contact_author_fax '(979) 845 9351'
_publ_contact_author_name 'F. A. Cotton'
_publ_contact_author_phone '(979) 845 4432'
_publ_section_title
;
 Molecular and Electronic Structures by Design: Tuning Symmetrical and
 Unsymmetrical Linear Trichromium Chains
;
_journal_name_full 'Journal of the American Chemical Society'
_journal_page_first 7082
_journal_page_last 7096
_journal_paper_doi 10.1021/ja049055h
_journal_volume 126
_journal_year 2004
_chemical_formula_moiety 'Cr3(C10H8N3)4(NCS)2, (C7H8)2'
_chemical_formula_sum 'C56 H48 Cr3 N14 S2'
_chemical_formula_weight 1137.20
_chemical_name_common 'Cr3(dpa)4(NCS)2, (toluene)2'
_chemical_name_systematic
; 
 ? 
;
_space_group_IT_number 43
_symmetry_cell_setting orthorhombic
_symmetry_space_group_name_Hall 'F 2 -2d'
_symmetry_space_group_name_H-M 'F d d 2'
_atom_sites_solution_hydrogens geom
_atom_sites_solution_primary direct
_atom_sites_solution_secondary difmap
_audit_creation_method SHELXL-97
_cell_angle_alpha 90.00
_cell_angle_beta 90.00
_cell_angle_gamma 90.00
_cell_formula_units_Z 8
_cell_length_a 14.2850(10)
_cell_length_b 24.3558(17)
_cell_length_c 31.508(2)
_cell_measurement_reflns_used 5037
_cell_measurement_temperature 213(2)
_cell_measurement_theta_max 27.5
_cell_measurement_theta_min 2.25
_cell_volume 10962.3(13)
_computing_cell_refinement SAINT
_computing_data_collection SMART
_computing_data_reduction SAINT
_computing_structure_refinement 'SHELXL-97 (Sheldrick, 1997)'
_computing_structure_solution 'SHELXS-97 (Sheldrick, 1990)'
_diffrn_ambient_temperature 213(2)
_diffrn_measured_fraction_theta_full 0.998
_diffrn_measured_fraction_theta_max 0.998
_diffrn_measurement_device_type 'Bruker SMART 1000'
_diffrn_measurement_method \w-scan
_diffrn_radiation_monochromator graphite
_diffrn_radiation_source 'normal-focus sealed tube'
_diffrn_radiation_type MoK\a
_diffrn_radiation_wavelength 0.71073
_diffrn_reflns_av_R_equivalents 0.0215
_diffrn_reflns_av_sigmaI/netI 0.0284
_diffrn_reflns_limit_h_max 14
_diffrn_reflns_limit_h_min -18
_diffrn_reflns_limit_k_max 27
_diffrn_reflns_limit_k_min -31
_diffrn_reflns_limit_l_max 29
_diffrn_reflns_limit_l_min -40
_diffrn_reflns_number 16580
_diffrn_reflns_theta_full 27.52
_diffrn_reflns_theta_max 27.52
_diffrn_reflns_theta_min 1.77
_diffrn_standards_number 0
_exptl_absorpt_coefficient_mu 0.712
_exptl_absorpt_correction_T_max 0.8708
_exptl_absorpt_correction_T_min 0.5998
_exptl_absorpt_correction_type multi-scan
_exptl_crystal_colour 'dark green'
_exptl_crystal_density_diffrn 1.378
_exptl_crystal_description needle
_exptl_crystal_F_000 4688
_exptl_crystal_size_max 0.50
_exptl_crystal_size_mid 0.30
_exptl_crystal_size_min 0.20
_refine_diff_density_max 0.512
_refine_diff_density_min -0.255
_refine_diff_density_rms 0.048
_refine_ls_abs_structure_details 'Flack H D (1983), Acta Cryst. A39, 876-881'
_refine_ls_abs_structure_Flack 0.012(19)
_refine_ls_extinction_method none
_refine_ls_goodness_of_fit_ref 1.071
_refine_ls_hydrogen_treatment noref
_refine_ls_matrix_type full
_refine_ls_number_parameters 338
_refine_ls_number_reflns 5738
_refine_ls_number_restraints 127
_refine_ls_restrained_S_all 1.260
_refine_ls_R_factor_all 0.0387
_refine_ls_R_factor_gt 0.0332
_refine_ls_shift/su_max 0.001
_refine_ls_shift/su_mean 0.000
_refine_ls_structure_factor_coef Fsqd
_refine_ls_weighting_details 'calc w=1/[\s^2^(Fo^2^)+(0.0477P)^2^+6.7557P] where P=(Fo^2^+2Fc^2^)/3'
_refine_ls_weighting_scheme calc
_refine_ls_wR_factor_gt 0.0824
_refine_ls_wR_factor_ref 0.0864
_reflns_number_gt 5219
_reflns_number_total 5738
_reflns_threshold_expression I>2sigma(I)
_cod_data_source_file ja049055hsi20040409_043050_15.cif
_cod_data_source_block 10twotoluene
_cod_database_code 4112649

loop_
_symmetry_equiv_pos_as_xyz
'x, y, z'
'-x, -y, z'
'x+1/4, -y+1/4, z+1/4'
'-x+1/4, y+1/4, z+1/4'
'x, y+1/2, z+1/2'
'-x, -y+1/2, z+1/2'
'x+1/4, -y+3/4, z+3/4'
'-x+1/4, y+3/4, z+3/4'
'x+1/2, y, z+1/2'
'-x+1/2, -y, z+1/2'
'x+3/4, -y+1/4, z+3/4'
'-x+3/4, y+1/4, z+3/4'
'x+1/2, y+1/2, z'
'-x+1/2, -y+1/2, z'
'x+3/4, -y+3/4, z+1/4'
'-x+3/4, y+3/4, z+1/4'

loop_
_atom_site_label
_atom_site_type_symbol
_atom_site_fract_x
_atom_site_fract_y
_atom_site_fract_z
_atom_site_U_iso_or_equiv
_atom_site_adp_type
_atom_site_occupancy
_atom_site_symmetry_multiplicity
_atom_site_calc_flag
_atom_site_refinement_flags
_atom_site_disorder_assembly
_atom_site_disorder_group
Cr1 Cr -0.15174(3) 0.036071(16) 0.151335(13) 0.03154(11) Uani 1 1 d . . .
Cr2 Cr -0.00805(10) 0.00202(6) 0.149452(19) 0.02441(17) Uiso 0.50 1 d P . .
N1 N -0.19101(17) -0.04154(10) 0.17591(8) 0.0348(5) Uani 1 1 d . . .
N2 N -0.03747(17) -0.05421(10) 0.19468(7) 0.0307(5) Uani 1 1 d . . .
N3 N 0.11748(17) -0.06136(9) 0.21352(8) 0.0340(5) Uani 1 1 d . . .
N4 N -0.16426(17) 0.00246(9) 0.09008(8) 0.0328(5) Uani 1 1 d . . .
N5 N -0.03897(16) -0.05424(10) 0.10445(8) 0.0311(5) Uani 1 1 d . . .
N6 N 0.08670(17) -0.10710(9) 0.12503(8) 0.0334(5) Uani 1 1 d . . .
N7 N -0.29353(18) 0.07154(11) 0.15363(10) 0.0472(6) Uani 1 1 d . . .
C7 C -0.3544(2) 0.10252(11) 0.15517(10) 0.0360(6) Uani 1 1 d . . .
C11 C -0.1260(2) -0.07465(11) 0.19402(9) 0.0349(6) Uani 1 1 d . . .
C12 C -0.1506(2) -0.12866(13) 0.20661(11) 0.0440(7) Uani 1 1 d . . .
H12A H -0.1059 -0.1517 0.2194 0.053 Uiso 1 1 calc R . .
C13 C -0.2393(3) -0.14675(15) 0.20004(13) 0.0574(10) Uani 1 1 d . . .
H13A H -0.2556 -0.1829 0.2075 0.069 Uiso 1 1 calc R . .
C14 C -0.3057(3) -0.11250(17) 0.18247(15) 0.0622(10) Uani 1 1 d . . .
H14A H -0.3678 -0.1244 0.1788 0.075 Uiso 1 1 calc R . .
C15 C -0.2789(2) -0.06077(15) 0.17055(13) 0.0502(8) Uani 1 1 d . . .
H15A H -0.3238 -0.0376 0.1581 0.060 Uiso 1 1 calc R . .
C31 C 0.0269(2) -0.06721(11) 0.22550(9) 0.0330(6) Uani 1 1 d . . .
C32 C 0.0037(3) -0.08042(13) 0.26785(10) 0.0429(7) Uani 1 1 d . . .
H32A H -0.0590 -0.0860 0.2758 0.051 Uiso 1 1 calc R . .
C33 C 0.0743(3) -0.08494(14) 0.29712(10) 0.0488(8) Uani 1 1 d . . .
H33A H 0.0596 -0.0931 0.3255 0.059 Uiso 1 1 calc R . .
C34 C 0.1662(3) -0.07767(15) 0.28546(11) 0.0508(8) Uani 1 1 d . . .
H34A H 0.2146 -0.0805 0.3055 0.061 Uiso 1 1 calc R . .
C35 C 0.1853(2) -0.06617(13) 0.24362(11) 0.0443(7) Uani 1 1 d . . .
H35A H 0.2480 -0.0614 0.2354 0.053 Uiso 1 1 calc R . .
C41 C -0.1082(2) -0.03933(11) 0.07640(9) 0.0344(6) Uani 1 1 d . . .
C42 C -0.1209(3) -0.06097(16) 0.03564(11) 0.0527(9) Uani 1 1 d . . .
H42A H -0.0833 -0.0903 0.0263 0.063 Uiso 1 1 calc R . .
C43 C -0.1878(3) -0.03948(17) 0.00947(12) 0.0605(10) Uani 1 1 d . . .
H43A H -0.1964 -0.0542 -0.0178 0.073 Uiso 1 1 calc R . .
C44 C -0.2429(3) 0.00371(17) 0.02290(12) 0.0539(9) Uani 1 1 d . . .
H44A H -0.2884 0.0192 0.0050 0.065 Uiso 1 1 calc R . .
C45 C -0.2291(2) 0.02320(13) 0.06305(10) 0.0409(7) Uani 1 1 d . . .
H45A H -0.2666 0.0525 0.0725 0.049 Uiso 1 1 calc R . .
C61 C 0.0020(2) -0.10497(11) 0.10516(9) 0.0345(6) Uani 1 1 d . . .
C62 C -0.0396(3) -0.15378(13) 0.09007(13) 0.0518(9) Uani 1 1 d . . .
H62A H -0.0980 -0.1525 0.0764 0.062 Uiso 1 1 calc R . .
C63 C 0.0055(3) -0.20311(14) 0.09544(17) 0.0699(12) Uani 1 1 d . . .
H63A H -0.0222 -0.2357 0.0855 0.084 Uiso 1 1 calc R . .
C64 C 0.0921(3) -0.20491(14) 0.11563(17) 0.0646(11) Uani 1 1 d . . .
H64A H 0.1244 -0.2382 0.1192 0.077 Uiso 1 1 calc R . .
C65 C 0.1284(2) -0.15626(12) 0.13014(12) 0.0458(7) Uani 1 1 d . . .
H65A H 0.1859 -0.1573 0.1446 0.055 Uiso 1 1 calc R . .
S7 S -0.43866(7) 0.14772(4) 0.15654(3) 0.0583(3) Uani 1 1 d . . .
C1S C 0.2500 -0.2500 0.35452(13) 0.108(3) Uani 0.475(10) 2 d SPDU A 1
H1S1 H 0.2348 -0.2865 0.3648 0.162 Uiso 0.238(5) 1 calc PR A 1
H1S2 H 0.2038 -0.2240 0.3648 0.162 Uiso 0.238(5) 1 calc PR A 1
H1S3 H 0.3115 -0.2395 0.3648 0.162 Uiso 0.238(5) 1 calc PR A 1
C2S C 0.2500 -0.2500 0.30707(13) 0.064(3) Uani 0.475(10) 2 d SPRDU . 1
C3S C 0.2303 -0.2969 0.28470(13) 0.0844(14) Uani 0.475(10) 1 d PRDU A 1
H3S H 0.2173 -0.3296 0.2994 0.101 Uiso 0.475(10) 1 calc PR A 1
C4S C 0.2294 -0.2969 0.24103(13) 0.115(4) Uani 0.475(10) 1 d PRDU A 1
H4S H 0.2145 -0.3293 0.2263 0.138 Uiso 0.475(10) 1 calc PR A 1
C5S C 0.2500 -0.2500 0.21898(13) 0.119(3) Uani 0.475(10) 2 d SPRDU . 1
H5S H 0.2500 -0.2500 0.1891 0.143 Uiso 0.475(10) 2 calc SPR A 1
C1S' C 0.2500 -0.2500 0.21303(13) 0.119(3) Uani 0.525(10) 2 d SPRD A 2
H1S4 H 0.2230 -0.2840 0.2028 0.179 Uiso 0.262(5) 1 calc PR A 2
H1S5 H 0.3138 -0.2467 0.2028 0.179 Uiso 0.262(5) 1 calc PR A 2
H1S6 H 0.2133 -0.2193 0.2028 0.179 Uiso 0.262(5) 1 calc PR A 2
C2S' C 0.2500 -0.2500 0.26055(13) 0.068(3) Uani 0.525(10) 2 d SPRD . 2
C3S' C 0.2152 -0.2938 0.28276(13) 0.0844(14) Uani 0.525(10) 1 d PRD A 2
H3S' H 0.1895 -0.3238 0.2680 0.101 Uiso 0.525(10) 1 calc PR A 2
C4S' C 0.2173 -0.2946 0.32665(13) 0.102(4) Uani 0.525(10) 1 d PRD A 2
H4S' H 0.1962 -0.3257 0.3414 0.123 Uiso 0.525(10) 1 calc PR A 2
C5S' C 0.2500 -0.2500 0.34864(13) 0.108(3) Uani 0.525(10) 2 d SPRD . 2
H5S' H 0.2500 -0.2500 0.3785 0.129 Uiso 0.525(10) 2 calc SPR A 2
C8S C 0.4396 -0.0766 0.31604(13) 0.231(10) Uani 0.50 1 d PRDU A 2
H8S1 H 0.4217 -0.1036 0.2949 0.346 Uiso 0.50 1 calc PR A 2
H8S2 H 0.3845 -0.0649 0.3316 0.346 Uiso 0.50 1 calc PR A 2
H8S3 H 0.4843 -0.0928 0.3355 0.346 Uiso 0.50 1 calc PR A 2
C9S C 0.5000 0.0000 0.23247(13) 0.264(10) Uani 1 2 d SRDU . 2
H9S H 0.5000 0.0000 0.2026 0.317 Uiso 1 2 calc SR A 2
C10S C 0.4717 -0.0431 0.25702(13) 0.195(5) Uani 1 1 d RDU A 2
H10S H 0.4520 -0.0752 0.2431 0.234 Uiso 1 1 calc R A 2
C11S C 0.4700 -0.0427 0.30102(13) 0.167(4) Uani 1 1 d RDU A 2
C12S C 0.5000 0.0000 0.32591(13) 0.129(3) Uani 1 2 d SRDU . 2
H12S H 0.5000 0.0000 0.3557 0.155 Uiso 1 2 calc SR A 2

loop_
_atom_site_aniso_label
_atom_site_aniso_U_11
_atom_site_aniso_U_22
_atom_site_aniso_U_33
_atom_site_aniso_U_23
_atom_site_aniso_U_13
_atom_site_aniso_U_12
Cr1 0.0341(2) 0.0319(2) 0.0287(2) -0.00092(19) -0.00056(19) 0.00141(16)
N1 0.0300(12) 0.0391(12) 0.0352(13) 0.0005(10) 0.0029(10) -0.0009(10)
N2 0.0319(13) 0.0329(12) 0.0273(12) 0.0037(9) 0.0014(9) 0.0017(9)
N3 0.0359(13) 0.0347(12) 0.0314(13) 0.0030(10) -0.0031(10) 0.0057(10)
N4 0.0340(12) 0.0328(11) 0.0317(13) -0.0008(9) -0.0038(10) -0.0013(9)
N5 0.0326(13) 0.0302(11) 0.0306(13) -0.0038(9) -0.0008(9) 0.0003(9)
N6 0.0348(12) 0.0314(11) 0.0340(13) -0.0012(10) 0.0041(10) 0.0040(9)
N7 0.0375(14) 0.0572(15) 0.0468(16) 0.0019(14) 0.0011(13) 0.0080(12)
C7 0.0302(13) 0.0447(14) 0.0332(15) 0.0024(13) 0.0056(12) -0.0015(11)
C11 0.0375(15) 0.0367(14) 0.0307(15) 0.0000(12) 0.0072(12) -0.0010(11)
C12 0.0498(19) 0.0393(15) 0.0428(18) 0.0061(13) 0.0053(14) -0.0034(13)
C13 0.057(2) 0.050(2) 0.065(2) 0.0061(17) 0.0081(18) -0.0192(16)
C14 0.044(2) 0.066(2) 0.077(3) 0.008(2) 0.0009(18) -0.0218(18)
C15 0.0315(17) 0.060(2) 0.059(2) 0.0031(16) 0.0021(15) -0.0033(14)
C31 0.0398(16) 0.0303(13) 0.0288(14) 0.0008(10) -0.0007(11) 0.0027(11)
C32 0.054(2) 0.0445(17) 0.0304(16) 0.0055(12) 0.0027(14) -0.0033(14)
C33 0.068(2) 0.0490(18) 0.0296(16) 0.0073(13) -0.0033(15) 0.0023(16)
C34 0.063(2) 0.0525(19) 0.0373(18) 0.0047(14) -0.0147(16) 0.0076(17)
C35 0.0419(17) 0.0514(18) 0.0394(18) 0.0027(13) -0.0085(14) 0.0100(14)
C41 0.0358(16) 0.0357(14) 0.0317(15) -0.0016(11) -0.0002(11) -0.0029(11)
C42 0.059(2) 0.059(2) 0.0395(19) -0.0135(15) -0.0100(16) 0.0093(16)
C43 0.066(3) 0.078(3) 0.037(2) -0.0153(17) -0.0142(18) 0.005(2)
C44 0.051(2) 0.068(2) 0.0428(19) 0.0016(16) -0.0168(16) 0.0032(16)
C45 0.0390(17) 0.0447(16) 0.0391(17) 0.0046(13) -0.0064(13) 0.0033(13)
C61 0.0359(15) 0.0333(14) 0.0343(15) -0.0011(11) 0.0047(12) 0.0004(11)
C62 0.051(2) 0.0370(16) 0.067(2) -0.0140(15) -0.0072(17) 0.0001(14)
C63 0.071(3) 0.0306(17) 0.108(4) -0.0158(18) -0.010(2) -0.0029(16)
C64 0.059(2) 0.0333(16) 0.101(4) -0.0037(18) -0.003(2) 0.0089(15)
C65 0.0450(18) 0.0357(14) 0.057(2) 0.0029(14) 0.0047(15) 0.0074(13)
S7 0.0487(5) 0.0592(5) 0.0670(6) 0.0068(5) 0.0156(5) 0.0179(4)
C1S 0.097(6) 0.144(8) 0.082(4) 0.000 0.000 0.042(6)
C2S 0.054(7) 0.060(5) 0.079(5) 0.000 0.000 0.029(5)
C3S 0.082(4) 0.060(3) 0.111(3) -0.001(2) -0.002(3) 0.012(3)
C4S 0.128(10) 0.107(7) 0.110(5) -0.032(5) -0.041(8) 0.031(7)
C5S 0.120(8) 0.162(8) 0.076(5) 0.000 0.000 0.051(7)
C1S' 0.120(8) 0.162(8) 0.076(5) 0.000 0.000 0.051(7)
C2S' 0.059(7) 0.073(8) 0.071(8) 0.000 0.000 0.014(5)
C3S' 0.082(4) 0.060(3) 0.111(3) -0.001(2) -0.002(3) 0.012(3)
C4S' 0.114(10) 0.106(8) 0.087(8) 0.036(7) 0.003(7) 0.031(7)
C5S' 0.097(6) 0.144(8) 0.082(4) 0.000 0.000 0.042(6)
C8S 0.128(16) 0.219(17) 0.35(2) 0.001(16) 0.010(18) 0.000(14)
C9S 0.213(18) 0.33(2) 0.248(15) 0.000 0.000 0.110(16)
C10S 0.116(7) 0.281(12) 0.188(8) -0.097(9) -0.045(7) 0.087(8)
C11S 0.099(6) 0.186(9) 0.214(9) -0.029(7) -0.012(7) 0.063(6)
C12S 0.103(7) 0.173(9) 0.110(7) 0.000 0.000 0.054(7)

loop_
_atom_type_symbol
_atom_type_description
_atom_type_scat_dispersion_real
_atom_type_scat_dispersion_imag
_atom_type_scat_source
C C 0.0033 0.0016 'International Tables Vol C Tables 4.2.6.8 and 6.1.1.4'
H H 0.0000 0.0000 'International Tables Vol C Tables 4.2.6.8 and 6.1.1.4'
N N 0.0061 0.0033 'International Tables Vol C Tables 4.2.6.8 and 6.1.1.4'
S S 0.1246 0.1234 'International Tables Vol C Tables 4.2.6.8 and 6.1.1.4'
Cr Cr 0.3209 0.6236 'International Tables Vol C Tables 4.2.6.8 and 6.1.1.4'

loop_
_geom_angle_atom_site_label_1
_geom_angle_atom_site_label_2
_geom_angle_atom_site_label_3
_geom_angle
_geom_angle_site_symmetry_1
_geom_angle_site_symmetry_3
N4 Cr1 N3 169.87(9) . 2
N4 Cr1 N1 88.02(9) . .
N3 Cr1 N1 89.00(10) 2 .
N4 Cr1 N6 89.78(9) . 2
N3 Cr1 N6 91.32(9) 2 2
N1 Cr1 N6 169.06(9) . 2
N4 Cr1 N7 96.00(11) . .
N3 Cr1 N7 93.92(11) 2 .
N1 Cr1 N7 95.42(10) . .
N6 Cr1 N7 95.47(10) 2 .
N4 Cr1 Cr2 84.75(7) . .
N3 Cr1 Cr2 85.37(7) 2 .
N1 Cr1 Cr2 85.47(8) . .
N6 Cr1 Cr2 83.66(8) 2 .
N7 Cr1 Cr2 178.85(9) . .
N4 Cr1 Cr2 84.84(7) . 2
N3 Cr1 Cr2 85.26(7) 2 2
N1 Cr1 Cr2 85.31(8) . 2
N6 Cr1 Cr2 83.82(7) 2 2
N7 Cr1 Cr2 178.90(9) . 2
Cr2 Cr2 N2 87.2(5) 2 2
Cr2 Cr2 N5 86.6(5) 2 2
N2 Cr2 N5 89.54(11) 2 2
Cr2 Cr2 N2 85.7(5) 2 .
N2 Cr2 N2 89.76(14) 2 .
N5 Cr2 N2 172.34(13) 2 .
Cr2 Cr2 N5 86.3(5) 2 .
N2 Cr2 N5 173.44(13) 2 .
N5 Cr2 N5 90.40(14) 2 .
N2 Cr2 N5 89.43(11) . .
Cr2 Cr2 Cr1 178.1(6) 2 .
N2 Cr2 Cr1 92.52(8) 2 .
N5 Cr2 Cr1 95.24(8) 2 .
N2 Cr2 Cr1 92.42(9) . .
N5 Cr2 Cr1 94.02(8) . .
N2 Cr2 Cr1 85.50(8) 2 2
N5 Cr2 Cr1 86.90(8) 2 2
N2 Cr2 Cr1 85.44(8) . 2
N5 Cr2 Cr1 87.94(8) . 2
Cr1 Cr2 Cr1 177.09(4) . 2
C15 N1 C11 118.9(3) . .
C15 N1 Cr1 120.7(2) . .
C11 N1 Cr1 120.2(2) . .
C11 N2 C31 123.3(2) . .
C11 N2 Cr2 121.32(19) . 2
C31 N2 Cr2 115.36(19) . 2
C11 N2 Cr2 115.52(19) . .
C31 N2 Cr2 121.01(19) . .
C31 N3 C35 118.4(3) . .
C31 N3 Cr1 120.70(19) . 2
C35 N3 Cr1 120.5(2) . 2
C45 N4 C41 118.7(3) . .
C45 N4 Cr1 119.3(2) . .
C41 N4 Cr1 122.00(19) . .
C61 N5 C41 123.9(2) . .
C61 N5 Cr2 114.51(19) . 2
C41 N5 Cr2 121.61(19) . 2
C61 N5 Cr2 120.5(2) . .
C41 N5 Cr2 115.41(18) . .
C65 N6 C61 118.8(3) . .
C65 N6 Cr1 118.8(2) . 2
C61 N6 Cr1 122.31(18) . 2
C7 N7 Cr1 162.1(2) . .
N7 C7 S7 178.3(3) . .
N1 C11 N2 115.2(2) . .
N1 C11 C12 120.0(3) . .
N2 C11 C12 124.5(3) . .
C13 C12 C11 119.3(3) . .
C12 C13 C14 120.4(3) . .
C15 C14 C13 118.4(4) . .
N1 C15 C14 123.0(4) . .
N3 C31 N2 114.7(3) . .
N3 C31 C32 120.8(3) . .
N2 C31 C32 124.2(3) . .
C33 C32 C31 118.8(3) . .
C32 C33 C34 120.8(3) . .
C35 C34 C33 118.2(3) . .
N3 C35 C34 123.0(3) . .
N4 C41 N5 114.6(2) . .
N4 C41 C42 119.6(3) . .
N5 C41 C42 125.7(3) . .
C43 C42 C41 120.0(3) . .
C42 C43 C44 120.4(3) . .
C45 C44 C43 117.9(3) . .
N4 C45 C44 123.4(3) . .
N6 C61 N5 115.0(2) . .
N6 C61 C62 119.8(3) . .
N5 C61 C62 125.1(3) . .
C63 C62 C61 119.8(3) . .
C62 C63 C64 120.0(3) . .
C65 C64 C63 117.5(3) . .
N6 C65 C64 124.1(3) . .
C3S C2S C3S 118.2 . 14_545
C3S C2S C1S 120.9 . .
C3S C2S C1S 120.9 14_545 .
C2S C3S C4S 121.0 . .
C5S C4S C3S 120.3 . .
C4S C5S C4S 119.0 14_545 .
C3S' C2S' C3S' 118.5 14_545 .
C3S' C2S' C1S' 120.7 14_545 .
C3S' C2S' C1S' 120.7 . .
C2S' C3S' C4S' 120.9 . .
C5S' C4S' C3S' 120.2 . .
C4S' C5S' C4S' 119.2 . 14_545
C10S C9S C10S 111.0 2_655 .
C9S C10S C11S 124.5 . .
C8S C11S C12S 118.0 . .
C8S C11S C10S 117.0 . .
C12S C11S C10S 124.8 . .
C11S C12S C11S 110.3 . 2_655

loop_
_geom_bond_atom_site_label_1
_geom_bond_atom_site_label_2
_geom_bond_distance
_geom_bond_site_symmetry_2
Cr1 N4 2.104(2) .
Cr1 N3 2.111(2) 2
Cr1 N1 2.118(2) .
Cr1 N6 2.131(2) 2
Cr1 N7 2.203(3) .
Cr1 Cr2 2.2146(14) .
Cr1 Cr2 2.4648(14) 2
Cr2 N2 2.017(3) 2
Cr2 N5 2.020(3) 2
Cr2 N2 2.021(3) .
Cr2 N5 2.021(3) .
Cr2 Cr1 2.4647(14) 2
N1 C15 1.351(4) .
N1 C11 1.356(4) .
N2 C11 1.359(4) .
N2 C31 1.375(4) .
N2 Cr2 2.018(3) 2
N3 C31 1.355(4) .
N3 C35 1.361(4) .
N3 Cr1 2.111(2) 2
N4 C45 1.356(4) .
N4 C41 1.365(4) .
N5 C61 1.368(4) .
N5 C41 1.375(4) .
N5 Cr2 2.020(3) 2
N6 C65 1.347(4) .
N6 C61 1.363(4) .
N6 Cr1 2.131(2) 2
N7 C7 1.152(4) .
C7 S7 1.632(3) .
C11 C12 1.418(4) .
C12 C13 1.358(5) .
C13 C14 1.379(6) .
C14 C15 1.369(5) .
C31 C32 1.412(4) .
C32 C33 1.371(5) .
C33 C34 1.375(6) .
C34 C35 1.375(5) .
C41 C42 1.400(4) .
C42 C43 1.367(5) .
C43 C44 1.380(6) .
C44 C45 1.366(5) .
C61 C62 1.412(4) .
C62 C63 1.374(5) .
C63 C64 1.391(6) .
C64 C65 1.372(5) .
C1S C2S 1.4950 .
C2S C3S 1.3723 .
C2S C3S 1.3723 14_545
C3S C4S 1.3759 .
C4S C5S 1.3696 .
C5S C4S 1.3696 14_545
C1S' C2S' 1.4971 .
C2S' C3S' 1.3696 14_545
C2S' C3S' 1.3696 .
C3S' C4S' 1.3833 .
C4S' C5S' 1.3696 .
C5S' C4S' 1.3696 14_545
C8S C11S 1.0467 .
C9S C10S 1.3652 2_655
C9S C10S 1.3652 .
C10S C11S 1.3865 .
C11S C12S 1.3717 .
C12S C11S 1.3717 2_655
